data_4072565
loop_
_publ_author_name
'DuPont, Julie A.'
'Coxey, Michael B.'
'Schebler, Peter J.'
'Incarvito, Christopher D.'
'Dougherty, William G.'
'Yap, Glenn P. A.'
'Rheingold, Arnold L.'
'Riordan, Charles G.'

_publ_section_title
;
 High-Spin Organocobalt(II) Complexes in a Thioether Coordination
 Environment
;
_journal_issue 4
_journal_name_full Organometallics
_journal_page_first 971
_journal_paper_doi 10.1021/om0608253
_journal_volume 26
_journal_year 2007
_chemical_formula_sum 'C21 H38 B Co N2 O2 S3'
_chemical_formula_weight 516.45
_chemical_name_systematic
; 

 ? 

;
_space_group_IT_number 14
_symmetry_cell_setting monoclinic
_symmetry_space_group_name_Hall '-P 2ybc'
_symmetry_space_group_name_H-M 'P 1 21/c 1'
_atom_sites_solution_hydrogens geom
_atom_sites_solution_primary direct
_atom_sites_solution_secondary difmap
_audit_creation_method SHELXL-97
_cell_angle_alpha 90.00
_cell_angle_beta 95.5930(10)
_cell_angle_gamma 90.00
_cell_formula_units_Z 4
_cell_length_a 11.6709(8)
_cell_length_b 11.9956(8)
_cell_length_c 19.3848(14)
_cell_measurement_temperature 173(2)
_cell_volume 2700.9(3)
_computing_cell_refinement 'Bruker SMART'
_computing_data_collection 'Bruker SMART'
_computing_data_reduction 'Bruker SHELXTL'
_computing_molecular_graphics 'Bruker SHELXTL'
_computing_publication_material 'Bruker SHELXTL'
_computing_structure_refinement 'SHELXL-97 (Sheldrick, 1997)'
_computing_structure_solution 'SHELXS-97 (Sheldrick, 1990)'
_diffrn_ambient_temperature 173(2)
_diffrn_detector_area_resol_mean 836.6
_diffrn_measured_fraction_theta_full 0.977
_diffrn_measured_fraction_theta_max 0.927
_diffrn_measurement_device_type 'CCD area detector'
_diffrn_measurement_method 'phi and omega scans'
_diffrn_radiation_monochromator graphite
_diffrn_radiation_source 'fine-focus sealed tube'
_diffrn_radiation_type MoK\a
_diffrn_radiation_wavelength 0.71073
_diffrn_reflns_av_R_equivalents 0.0340
_diffrn_reflns_av_sigmaI/netI 0.0483
_diffrn_reflns_limit_h_max 15
_diffrn_reflns_limit_h_min -14
_diffrn_reflns_limit_k_max 15
_diffrn_reflns_limit_k_min -15
_diffrn_reflns_limit_l_max 25
_diffrn_reflns_limit_l_min -24
_diffrn_reflns_number 13061
_diffrn_reflns_theta_full 25.00
_diffrn_reflns_theta_max 28.30
_diffrn_reflns_theta_min 1.75
_diffrn_standards_decay_% <1
_exptl_absorpt_coefficient_mu 0.886
_exptl_absorpt_correction_T_max 0.8427
_exptl_absorpt_correction_T_min 0.8089
_exptl_absorpt_correction_type multi-scan
_exptl_absorpt_process_details 'SADABS, Sheldrick (2003)'
_exptl_crystal_colour 'Dark Red'
_exptl_crystal_density_diffrn 1.270
_exptl_crystal_density_method 'not measured'
_exptl_crystal_description Plate
_exptl_crystal_F_000 1096
_exptl_crystal_size_max 0.25
_exptl_crystal_size_mid 0.20
_exptl_crystal_size_min 0.20
_refine_diff_density_max 0.495
_refine_diff_density_min -0.285
_refine_diff_density_rms 0.067
_refine_ls_extinction_method none
_refine_ls_goodness_of_fit_ref 1.019
_refine_ls_hydrogen_treatment constr
_refine_ls_matrix_type full
_refine_ls_number_parameters 271
_refine_ls_number_reflns 6218
_refine_ls_number_restraints 0
_refine_ls_restrained_S_all 1.019
_refine_ls_R_factor_all 0.0621
_refine_ls_R_factor_gt 0.0399
_refine_ls_shift/su_max 0.000
_refine_ls_shift/su_mean 0.000
_refine_ls_structure_factor_coef Fsqd
_refine_ls_weighting_details 'calc w=1/[\s^2^(Fo^2^)+(0.0570P)^2^] where P=(Fo^2^+2Fc^2^)/3'
_refine_ls_weighting_scheme calc
_refine_ls_wR_factor_gt 0.0951
_refine_ls_wR_factor_ref 0.1050
_reflns_number_gt 4653
_reflns_number_total 6218
_reflns_threshold_expression >2sigma(I)
_cod_data_source_file om0608253si20060908_024008.cif
_cod_data_source_block cgr86
_cod_depositor_comments
;
The following automatic conversions were performed:

'_symmetry_cell_setting' value 'Monoclinic' changed to 'monoclinic'
according to /home/saulius/struct/CIF-dictionaries/cif_core.dic
dictionary named 'cif_core.dic' version 2.4.1 from 2010-06-29.

Automatic conversion script
Id: cif_fix_values 1715 2011-07-08 13:25:40Z adriana 
;
_cod_original_sg_symbol_H-M P2(1)/c
_cod_database_code 4072565

loop_
_symmetry_equiv_pos_as_xyz
'x, y, z'
'-x, y+1/2, -z+1/2'
'-x, -y, -z'
'x, -y-1/2, z-1/2'

loop_
_atom_site_label
_atom_site_type_symbol
_atom_site_fract_x
_atom_site_fract_y
_atom_site_fract_z
_atom_site_U_iso_or_equiv
_atom_site_adp_type
_atom_site_occupancy
_atom_site_symmetry_multiplicity
_atom_site_calc_flag
_atom_site_refinement_flags
Co1 Co 0.15049(3) 0.84718(3) 0.183021(16) 0.02825(10) Uani 1 1 d .
S1 S 0.03362(4) 0.84244(5) 0.27080(3) 0.02235(13) Uani 1 1 d .
S2 S 0.29923(4) 0.77343(5) 0.25292(3) 0.02506(13) Uani 1 1 d .
S3 S 0.30889(5) 1.09468(5) 0.41913(3) 0.02723(14) Uani 1 1 d .
O1 O 0.2059(2) 1.0694(2) 0.15427(15) 0.0766(8) Uani 1 1 d .
O2 O 0.0775(2) 0.67450(19) 0.08999(11) 0.0591(6) Uani 1 1 d .
N1 N 0.18231(19) 0.9787(2) 0.16623(12) 0.0410(5) Uani 1 1 d .
N2 N 0.10625(18) 0.7455(2) 0.12780(11) 0.0374(5) Uani 1 1 d .
B1 B 0.2265(2) 0.8749(2) 0.37476(13) 0.0232(5) Uani 1 1 d .
C1 C 0.10539(18) 0.92876(19) 0.33831(11) 0.0245(5) Uani 1 1 d .
H1A H 0.1222 1.0023 0.3184 0.029 Uiso 1 1 calc R
H1B H 0.0525 0.9412 0.3745 0.029 Uiso 1 1 calc R
C2 C -0.10260(18) 0.9157(2) 0.24000(12) 0.0293(5) Uani 1 1 d .
C3 C -0.1544(2) 0.8487(3) 0.17737(16) 0.0513(8) Uani 1 1 d .
H3A H -0.2271 0.8831 0.1587 0.077 Uiso 1 1 calc R
H3B H -0.1689 0.7721 0.1917 0.077 Uiso 1 1 calc R
H3C H -0.1006 0.8481 0.1416 0.077 Uiso 1 1 calc R
C4 C -0.0827(2) 1.0359(2) 0.22087(16) 0.0443(7) Uani 1 1 d .
H4A H -0.1565 1.0709 0.2051 0.066 Uiso 1 1 calc R
H4B H -0.0316 1.0388 0.1836 0.066 Uiso 1 1 calc R
H4C H -0.0470 1.0759 0.2615 0.066 Uiso 1 1 calc R
C5 C -0.1803(2) 0.9080(3) 0.29851(15) 0.0447(7) Uani 1 1 d .
H5A H -0.2535 0.9454 0.2846 0.067 Uiso 1 1 calc R
H5B H -0.1426 0.9440 0.3401 0.067 Uiso 1 1 calc R
H5C H -0.1947 0.8294 0.3086 0.067 Uiso 1 1 calc R
C6 C 0.32816(19) 0.8759(2) 0.32090(12) 0.0263(5) Uani 1 1 d .
H6A H 0.4035 0.8598 0.3470 0.032 Uiso 1 1 calc R
H6B H 0.3324 0.9509 0.3000 0.032 Uiso 1 1 calc R
C7 C 0.4274(2) 0.7654(2) 0.20269(14) 0.0356(6) Uani 1 1 d .
C8 C 0.4633(3) 0.8790(3) 0.1785(2) 0.0598(10) Uani 1 1 d .
H8A H 0.5308 0.8711 0.1525 0.090 Uiso 1 1 calc R
H8B H 0.4825 0.9272 0.2188 0.090 Uiso 1 1 calc R
H8C H 0.3998 0.9122 0.1486 0.090 Uiso 1 1 calc R
C9 C 0.3914(3) 0.6888(3) 0.14179(17) 0.0558(9) Uani 1 1 d .
H9A H 0.4554 0.6808 0.1130 0.084 Uiso 1 1 calc R
H9B H 0.3248 0.7208 0.1140 0.084 Uiso 1 1 calc R
H9C H 0.3709 0.6155 0.1592 0.084 Uiso 1 1 calc R
C10 C 0.5231(2) 0.7122(3) 0.25082(18) 0.0577(9) Uani 1 1 d .
H10A H 0.5928 0.7061 0.2267 0.086 Uiso 1 1 calc R
H10B H 0.4989 0.6377 0.2644 0.086 Uiso 1 1 calc R
H10C H 0.5389 0.7585 0.2923 0.086 Uiso 1 1 calc R
C11 C 0.26855(19) 0.95482(19) 0.44157(12) 0.0252(5) Uani 1 1 d .
H11A H 0.3352 0.9190 0.4684 0.030 Uiso 1 1 calc R
H11B H 0.2054 0.9593 0.4721 0.030 Uiso 1 1 calc R
C12 C 0.31110(19) 1.17277(19) 0.50114(12) 0.0248(5) Uani 1 1 d .
C13 C 0.3751(2) 1.1073(2) 0.56051(13) 0.0347(6) Uani 1 1 d .
H13A H 0.3752 1.1499 0.6036 0.052 Uiso 1 1 calc R
H13B H 0.4547 1.0943 0.5503 0.052 Uiso 1 1 calc R
H13C H 0.3367 1.0355 0.5657 0.052 Uiso 1 1 calc R
C14 C 0.3745(2) 1.2810(2) 0.48949(14) 0.0394(6) Uani 1 1 d .
H14A H 0.3781 1.3265 0.5316 0.059 Uiso 1 1 calc R
H14B H 0.3334 1.3220 0.4510 0.059 Uiso 1 1 calc R
H14C H 0.4527 1.2641 0.4784 0.059 Uiso 1 1 calc R
C15 C 0.1881(2) 1.1973(2) 0.51719(14) 0.0358(6) Uani 1 1 d .
H15A H 0.1899 1.2389 0.5608 0.054 Uiso 1 1 calc R
H15B H 0.1467 1.1270 0.5215 0.054 Uiso 1 1 calc R
H15C H 0.1490 1.2418 0.4796 0.054 Uiso 1 1 calc R
C16 C 0.21052(19) 0.75259(19) 0.40868(11) 0.0252(5) Uani 1 1 d .
C17 C 0.1066(2) 0.7171(2) 0.43219(13) 0.0321(5) Uani 1 1 d .
H17A H 0.0403 0.7628 0.4234 0.039 Uiso 1 1 calc R
C18 C 0.0971(2) 0.6177(2) 0.46783(14) 0.0404(6) Uani 1 1 d .
H18A H 0.0251 0.5969 0.4830 0.049 Uiso 1 1 calc R
C19 C 0.1908(3) 0.5491(2) 0.48138(14) 0.0403(6) Uani 1 1 d .
H19A H 0.1841 0.4809 0.5055 0.048 Uiso 1 1 calc R
C20 C 0.2952(2) 0.5810(2) 0.45928(15) 0.0428(7) Uani 1 1 d .
H20A H 0.3609 0.5348 0.4685 0.051 Uiso 1 1 calc R
C21 C 0.3038(2) 0.6803(2) 0.42372(14) 0.0351(6) Uani 1 1 d .
H21A H 0.3763 0.7003 0.4089 0.042 Uiso 1 1 calc R

loop_
_atom_site_aniso_label
_atom_site_aniso_U_11
_atom_site_aniso_U_22
_atom_site_aniso_U_33
_atom_site_aniso_U_23
_atom_site_aniso_U_13
_atom_site_aniso_U_12
Co1 0.03315(18) 0.0309(2) 0.02112(17) -0.00050(13) 0.00491(12) 0.00051(13)
S1 0.0239(2) 0.0212(3) 0.0218(3) -0.0005(2) 0.00127(19) 0.0003(2)
S2 0.0236(3) 0.0247(3) 0.0277(3) -0.0052(2) 0.0063(2) -0.0027(2)
S3 0.0359(3) 0.0244(3) 0.0220(3) -0.0026(2) 0.0063(2) -0.0061(2)
O1 0.0996(19) 0.0412(16) 0.092(2) 0.0186(14) 0.0244(15) -0.0112(13)
O2 0.0791(15) 0.0542(15) 0.0414(12) -0.0190(11) -0.0080(11) -0.0046(11)
N1 0.0518(13) 0.0385(15) 0.0338(12) 0.0097(10) 0.0100(10) 0.0003(11)
N2 0.0407(12) 0.0462(15) 0.0246(11) -0.0047(10) 0.0001(9) 0.0027(10)
B1 0.0240(12) 0.0228(14) 0.0230(12) -0.0026(10) 0.0036(9) -0.0008(9)
C1 0.0286(11) 0.0228(13) 0.0219(11) -0.0033(9) 0.0024(8) -0.0013(9)
C2 0.0244(11) 0.0348(15) 0.0278(12) -0.0008(10) -0.0018(9) 0.0067(9)
C3 0.0370(14) 0.066(2) 0.0470(18) -0.0161(15) -0.0140(12) 0.0075(14)
C4 0.0439(15) 0.0383(17) 0.0504(18) 0.0116(13) 0.0030(12) 0.0162(12)
C5 0.0281(12) 0.060(2) 0.0465(17) 0.0029(15) 0.0080(11) 0.0070(12)
C6 0.0269(11) 0.0247(13) 0.0276(12) -0.0070(10) 0.0038(9) -0.0047(9)
C7 0.0299(12) 0.0366(16) 0.0426(15) -0.0123(12) 0.0162(10) -0.0028(10)
C8 0.0519(18) 0.053(2) 0.082(3) -0.0079(18) 0.0436(17) -0.0115(14)
C9 0.0432(16) 0.073(2) 0.0557(19) -0.0353(17) 0.0260(14) -0.0095(15)
C10 0.0353(15) 0.077(3) 0.061(2) -0.0139(18) 0.0097(13) 0.0142(15)
C11 0.0293(11) 0.0214(13) 0.0245(11) -0.0010(9) 0.0009(9) -0.0030(9)
C12 0.0288(11) 0.0223(13) 0.0234(11) -0.0040(9) 0.0023(8) -0.0017(9)
C13 0.0404(13) 0.0355(15) 0.0268(13) -0.0047(11) -0.0042(10) 0.0025(11)
C14 0.0497(15) 0.0327(16) 0.0357(14) -0.0090(12) 0.0035(11) -0.0081(12)
C15 0.0331(12) 0.0395(16) 0.0353(14) -0.0032(12) 0.0060(10) 0.0066(11)
C16 0.0311(11) 0.0229(13) 0.0212(11) -0.0040(9) 0.0006(9) -0.0012(9)
C17 0.0360(12) 0.0303(15) 0.0312(13) -0.0004(11) 0.0095(10) 0.0033(10)
C18 0.0538(16) 0.0331(16) 0.0367(15) 0.0046(12) 0.0159(12) -0.0080(12)
C19 0.0645(17) 0.0243(15) 0.0323(14) 0.0051(11) 0.0061(12) -0.0028(12)
C20 0.0490(15) 0.0283(16) 0.0488(17) 0.0046(12) -0.0065(13) 0.0059(12)
C21 0.0320(12) 0.0289(15) 0.0438(15) 0.0043(11) 0.0001(10) -0.0015(10)

loop_
_atom_type_symbol
_atom_type_description
_atom_type_scat_dispersion_real
_atom_type_scat_dispersion_imag
_atom_type_scat_source
C C 0.0033 0.0016 'International Tables Vol C Tables 4.2.6.8 and 6.1.1.4'
H H 0.0000 0.0000 'International Tables Vol C Tables 4.2.6.8 and 6.1.1.4'
B B 0.0013 0.0007 'International Tables Vol C Tables 4.2.6.8 and 6.1.1.4'
N N 0.0061 0.0033 'International Tables Vol C Tables 4.2.6.8 and 6.1.1.4'
O O 0.0106 0.0060 'International Tables Vol C Tables 4.2.6.8 and 6.1.1.4'
S S 0.1246 0.1234 'International Tables Vol C Tables 4.2.6.8 and 6.1.1.4'
Co Co 0.3494 0.9721 'International Tables Vol C Tables 4.2.6.8 and 6.1.1.4'

loop_
_geom_angle_atom_site_label_1
_geom_angle_atom_site_label_2
_geom_angle_atom_site_label_3
_geom_angle
N1 Co1 N2 128.97(11)
N1 Co1 S2 108.31(8)
N2 Co1 S2 105.55(8)
N1 Co1 S1 109.33(8)
N2 Co1 S1 106.83(8)
S2 Co1 S1 91.32(2)
C1 S1 C2 106.40(11)
C1 S1 Co1 104.88(8)
C2 S1 Co1 107.61(8)
C6 S2 C7 108.24(11)
C6 S2 Co1 104.30(8)
C7 S2 Co1 108.25(9)
C11 S3 C12 104.26(10)
O1 N1 Co1 179.0(3)
O2 N2 Co1 178.8(2)
C16 B1 C11 104.15(18)
C16 B1 C1 113.54(18)
C11 B1 C1 106.63(18)
C16 B1 C6 112.27(19)
C11 B1 C6 108.35(17)
C1 B1 C6 111.35(19)
B1 C1 S1 113.76(16)
C4 C2 C5 111.0(2)
C4 C2 C3 111.4(2)
C5 C2 C3 109.9(2)
C4 C2 S1 112.41(16)
C5 C2 S1 106.51(17)
C3 C2 S1 105.41(17)
B1 C6 S2 111.11(15)
C8 C7 C9 111.5(3)
C8 C7 C10 111.0(3)
C9 C7 C10 110.6(3)
C8 C7 S2 112.08(19)
C9 C7 S2 105.17(17)
C10 C7 S2 106.2(2)
B1 C11 S3 114.56(16)
C14 C12 C15 110.2(2)
C14 C12 C13 110.0(2)
C15 C12 C13 110.3(2)
C14 C12 S3 105.76(16)
C15 C12 S3 109.85(16)
C13 C12 S3 110.68(16)
C21 C16 C17 115.1(2)
C21 C16 B1 121.7(2)
C17 C16 B1 122.8(2)
C18 C17 C16 122.4(2)
C19 C18 C17 120.6(3)
C18 C19 C20 119.0(3)
C19 C20 C21 120.0(3)
C20 C21 C16 122.9(2)

loop_
_geom_bond_atom_site_label_1
_geom_bond_atom_site_label_2
_geom_bond_distance
Co1 N1 1.661(3)
Co1 N2 1.671(2)
Co1 S2 2.2746(6)
Co1 S1 2.2828(6)
S1 C1 1.809(2)
S1 C2 1.863(2)
S2 C6 1.810(2)
S2 C7 1.865(2)
S3 C11 1.807(2)
S3 C12 1.843(2)
O1 N1 1.151(3)
O2 N2 1.153(3)
B1 C16 1.626(3)
B1 C11 1.647(3)
B1 C1 1.649(3)
B1 C6 1.655(3)
C2 C4 1.512(4)
C2 C5 1.522(3)
C2 C3 1.530(4)
C7 C8 1.513(4)
C7 C9 1.522(4)
C7 C10 1.524(4)
C12 C14 1.521(3)
C12 C15 1.526(3)
C12 C13 1.527(3)
C16 C21 1.400(3)
C16 C17 1.402(3)
C17 C18 1.388(4)
C18 C19 1.373(4)
C19 C20 1.384(4)
C20 C21 1.385(4)
